data_4314700
loop_
_publ_author_name
'Lin-Hua Xie'
'Jian-Bin Lin'
'Xiao-Min Liu'
'Yu Wang'
'Wei-Xiong Zhang'
'Jie-Peng Zhang'
'Xiao-Ming Chen'

_publ_section_title
;
 Porous Coordination Polymer with Flexibility Imparted by Coordinatively
 Changeable Lithium Ions on the Pore Surface
;
_journal_name_full 'Inorganic Chemistry'
_journal_page_first 1158
_journal_page_last 1165
_journal_paper_doi 10.1021/ic902077j
_journal_volume 49
_journal_year 2010
_chemical_formula_sum 'C11 H11 Li O8 Zn'
_chemical_formula_weight 343.51
_chemical_name_systematic
; 
 ? 
;
_space_group_IT_number 92
_symmetry_cell_setting tetragonal
_symmetry_space_group_name_Hall 'P 4abw 2nw'
_symmetry_space_group_name_H-M 'P 41 21 2'
_atom_sites_solution_hydrogens geom
_atom_sites_solution_primary direct
_atom_sites_solution_secondary difmap
_audit_creation_method SHELXL-97
_cell_angle_alpha 90.00
_cell_angle_beta 90.00
_cell_angle_gamma 90.00
_cell_formula_units_Z 8
_cell_length_a 16.6332(9)
_cell_length_b 16.6332(9)
_cell_length_c 10.7833(11)
_cell_measurement_temperature 293(2)
_cell_volume 2983.3(4)
_computing_cell_refinement 'Bruker SMART'
_computing_data_collection 'Bruker SMART'
_computing_data_reduction 'Bruker SAINT'
_computing_molecular_graphics 'Bruker SHELXTL'
_computing_publication_material 'Bruker SHELXTL'
_computing_structure_refinement 'SHELXL-97 (Sheldrick, 1997)'
_computing_structure_solution 'SHELXS-97 (Sheldrick, 1990)'
_diffrn_ambient_temperature 293(2)
_diffrn_measured_fraction_theta_full 1.000
_diffrn_measured_fraction_theta_max 1.000
_diffrn_measurement_device_type 'Bruker Apex CCD area-detector'
_diffrn_measurement_method 'phi and omega scans'
_diffrn_radiation_monochromator graphite
_diffrn_radiation_source 'fine-focus sealed tube'
_diffrn_radiation_type MoK\a
_diffrn_radiation_wavelength 0.71073
_diffrn_reflns_av_R_equivalents 0.0747
_diffrn_reflns_av_sigmaI/netI 0.0770
_diffrn_reflns_limit_h_max 20
_diffrn_reflns_limit_h_min -7
_diffrn_reflns_limit_k_max 15
_diffrn_reflns_limit_k_min -20
_diffrn_reflns_limit_l_max 11
_diffrn_reflns_limit_l_min -13
_diffrn_reflns_number 9855
_diffrn_reflns_theta_full 26.37
_diffrn_reflns_theta_max 26.37
_diffrn_reflns_theta_min 1.73
_exptl_absorpt_coefficient_mu 1.677
_exptl_absorpt_correction_T_max 0.8241
_exptl_absorpt_correction_T_min 0.7870
_exptl_absorpt_correction_type none
_exptl_crystal_colour colorless
_exptl_crystal_density_diffrn 1.530
_exptl_crystal_density_method 'not measured'
_exptl_crystal_description block
_exptl_crystal_F_000 1392
_exptl_crystal_size_max 0.15
_exptl_crystal_size_mid 0.14
_exptl_crystal_size_min 0.12
_refine_diff_density_max 0.549
_refine_diff_density_min -0.320
_refine_diff_density_rms 0.083
_refine_ls_abs_structure_details 'Flack H D (1983), Acta Cryst. A39, 876-881'
_refine_ls_abs_structure_Flack 0.05(2)
_refine_ls_extinction_method none
_refine_ls_goodness_of_fit_ref 0.994
_refine_ls_hydrogen_treatment constr
_refine_ls_matrix_type full
_refine_ls_number_parameters 163
_refine_ls_number_reflns 3057
_refine_ls_number_restraints 0
_refine_ls_restrained_S_all 0.994
_refine_ls_R_factor_all 0.0586
_refine_ls_R_factor_gt 0.0470
_refine_ls_shift/su_max 0.000
_refine_ls_shift/su_mean 0.000
_refine_ls_structure_factor_coef Fsqd
_refine_ls_weighting_details 'calc w=1/[\s^2^(Fo^2^)+(0.0467P)^2^+0.0000P] where P=(Fo^2^+2Fc^2^)/3'
_refine_ls_weighting_scheme calc
_refine_ls_wR_factor_gt 0.1023
_refine_ls_wR_factor_ref 0.1074
_reflns_number_gt 2474
_reflns_number_total 3057
_reflns_threshold_expression >2sigma(I)
_cod_data_source_file ic902077j_si_002_2.cif
_cod_data_source_block 1b
_cod_depositor_comments
;
The following automatic conversions were performed:

'_symmetry_cell_setting' value 'Tetragonal' changed to 'tetragonal'
according to the built-in table from CIF Core dictionary named
'cif_core.dic' version 2.4.1 from 2010-06-29.

Automatic conversion script
Id: cif_fix_values 1646 2011-03-28 12:23:43Z adriana 
;
_cod_database_code 4314700

loop_
_symmetry_equiv_pos_as_xyz
'x, y, z'
'-x, -y, z+1/2'
'-y+1/2, x+1/2, z+1/4'
'y+1/2, -x+1/2, z+3/4'
'-x+1/2, y+1/2, -z+1/4'
'x+1/2, -y+1/2, -z+3/4'
'y, x, -z'
'-y, -x, -z+1/2'

loop_
_atom_site_label
_atom_site_type_symbol
_atom_site_fract_x
_atom_site_fract_y
_atom_site_fract_z
_atom_site_U_iso_or_equiv
_atom_site_adp_type
_atom_site_occupancy
_atom_site_symmetry_multiplicity
_atom_site_calc_flag
_atom_site_refinement_flags
_atom_site_disorder_assembly
_atom_site_disorder_group
Li1 Li 0.2558(6) 0.5676(6) 0.9393(8) 0.047(2) Uani 1 1 d . . .
Zn1 Zn 0.08520(3) 0.65210(3) 0.10041(5) 0.02600(16) Uani 1 1 d . . .
O1 O 0.01102(19) 0.67430(19) 0.2502(3) 0.0275(7) Uani 1 1 d . . .
O2 O -0.0459(2) 0.6139(2) 0.4119(3) 0.0371(8) Uani 1 1 d . . .
O3 O 0.2500(2) 0.8454(2) 0.3901(3) 0.0418(9) Uani 1 1 d . . .
O4 O 0.3342(2) 0.7900(3) 0.5169(4) 0.0642(13) Uani 1 1 d . . .
O5 O 0.2518(2) 0.5515(3) 0.7641(3) 0.0450(10) Uani 1 1 d . . .
O6 O 0.1369(2) 0.4883(2) 0.7140(3) 0.0462(10) Uani 1 1 d . . .
O7 O 0.3590(3) 0.5498(4) 1.0085(7) 0.124(2) Uani 1 1 d . . .
C1 C 0.0136(3) 0.6448(3) 0.3580(4) 0.0282(10) Uani 1 1 d . . .
C2 C 0.2690(3) 0.7879(3) 0.4623(5) 0.0374(13) Uani 1 1 d . . .
C3 C 0.1900(3) 0.5440(3) 0.6995(4) 0.0354(12) Uani 1 1 d . . .
C4 C 0.0891(3) 0.6508(3) 0.4309(4) 0.0282(9) Uani 1 1 d . . .
C5 C 0.1438(3) 0.7130(3) 0.4104(4) 0.0316(10) Uani 1 1 d . . .
H5 H 0.1341 0.7501 0.3478 0.038 Uiso 1 1 calc R . .
C6 C 0.2130(3) 0.7200(3) 0.4832(4) 0.0337(12) Uani 1 1 d . . .
C7 C 0.2262(3) 0.6642(3) 0.5749(4) 0.0377(12) Uani 1 1 d . . .
H7 H 0.2721 0.6688 0.6235 0.045 Uiso 1 1 calc R . .
C8 C 0.1741(3) 0.6023(3) 0.5971(4) 0.0361(11) Uani 1 1 d . . .
C9 C 0.1039(3) 0.5959(3) 0.5263(4) 0.0334(12) Uani 1 1 d . . .
H9 H 0.0671 0.5552 0.5428 0.040 Uiso 1 1 calc R . .

loop_
_atom_site_aniso_label
_atom_site_aniso_U_11
_atom_site_aniso_U_22
_atom_site_aniso_U_33
_atom_site_aniso_U_23
_atom_site_aniso_U_13
_atom_site_aniso_U_12
Li1 0.046(5) 0.051(6) 0.044(5) -0.005(5) -0.005(4) -0.015(5)
Zn1 0.0265(3) 0.0251(3) 0.0264(3) 0.0006(2) -0.0016(2) -0.0012(2)
O1 0.0288(18) 0.0360(19) 0.0176(15) 0.0031(14) -0.0004(14) 0.0038(14)
O2 0.0289(18) 0.046(2) 0.0361(18) 0.0119(17) -0.0072(17) -0.0148(15)
O3 0.0374(19) 0.045(2) 0.044(2) 0.011(2) -0.0062(17) -0.0188(18)
O4 0.036(2) 0.069(3) 0.088(3) 0.016(3) -0.022(2) -0.019(2)
O5 0.034(2) 0.071(3) 0.0300(18) 0.0129(19) -0.0081(18) 0.0055(19)
O6 0.052(2) 0.047(2) 0.040(2) 0.0206(19) -0.0113(18) -0.010(2)
O7 0.067(4) 0.139(5) 0.167(6) 0.022(5) -0.040(4) 0.006(4)
C1 0.030(2) 0.023(2) 0.031(2) 0.000(2) -0.002(2) 0.001(2)
C2 0.032(3) 0.045(3) 0.035(3) -0.005(3) -0.001(2) -0.012(2)
C3 0.045(3) 0.042(3) 0.020(2) 0.004(2) 0.000(2) -0.003(2)
C4 0.028(2) 0.031(2) 0.026(2) 0.005(2) -0.010(2) -0.007(2)
C5 0.031(3) 0.037(3) 0.028(2) 0.008(2) -0.003(2) -0.004(2)
C6 0.034(3) 0.042(3) 0.025(2) 0.005(2) -0.001(2) -0.010(2)
C7 0.023(2) 0.052(3) 0.038(3) 0.000(3) -0.009(2) -0.003(2)
C8 0.035(3) 0.040(3) 0.032(2) 0.012(3) -0.005(2) -0.004(2)
C9 0.031(3) 0.036(3) 0.033(3) 0.008(2) -0.004(2) -0.011(2)

loop_
_atom_type_symbol
_atom_type_description
_atom_type_scat_dispersion_real
_atom_type_scat_dispersion_imag
_atom_type_scat_source
C C 0.0033 0.0016 'International Tables Vol C Tables 4.2.6.8 and 6.1.1.4'
H H 0.0000 0.0000 'International Tables Vol C Tables 4.2.6.8 and 6.1.1.4'
Li Li -0.0003 0.0001 'International Tables Vol C Tables 4.2.6.8 and 6.1.1.4'
O O 0.0106 0.0060 'International Tables Vol C Tables 4.2.6.8 and 6.1.1.4'
Zn Zn 0.2839 1.4301 'International Tables Vol C Tables 4.2.6.8 and 6.1.1.4'

loop_
_geom_angle_atom_site_label_1
_geom_angle_atom_site_label_2
_geom_angle_atom_site_label_3
_geom_angle
_geom_angle_site_symmetry_1
_geom_angle_site_symmetry_3
_geom_angle_publ_flag
O4 Li1 O7 114.0(5) 8_666 . ?
O4 Li1 O5 111.1(5) 8_666 . ?
O7 Li1 O5 113.5(6) . . ?
O4 Li1 O1 102.4(5) 8_666 4_455 ?
O7 Li1 O1 112.6(5) . 4_455 ?
O5 Li1 O1 102.1(4) . 4_455 ?
O4 Li1 Zn1 123.3(4) 8_666 4_455 ?
O7 Li1 Zn1 118.6(5) . 4_455 ?
O5 Li1 Zn1 64.9(3) . 4_455 ?
O1 Li1 Zn1 38.37(18) 4_455 4_455 ?
O6 Zn1 O2 107.22(16) 3_554 4_454 ?
O6 Zn1 O3 120.80(16) 3_554 8_665 ?
O2 Zn1 O3 125.46(15) 4_454 8_665 ?
O6 Zn1 O1 103.96(14) 3_554 . ?
O2 Zn1 O1 92.43(13) 4_454 . ?
O3 Zn1 O1 99.17(14) 8_665 . ?
O6 Zn1 O4 98.98(16) 3_554 8_665 ?
O2 Zn1 O4 93.01(14) 4_454 8_665 ?
O3 Zn1 O4 57.26(14) 8_665 8_665 ?
O1 Zn1 O4 153.65(13) . 8_665 ?
O6 Zn1 C2 112.68(17) 3_554 8_665 ?
O2 Zn1 C2 110.55(17) 4_454 8_665 ?
O3 Zn1 C2 28.95(15) 8_665 8_665 ?
O1 Zn1 C2 127.13(15) . 8_665 ?
O4 Zn1 C2 28.32(14) 8_665 8_665 ?
O6 Zn1 Li1 78.3(2) 3_554 3_554 ?
O2 Zn1 Li1 125.4(2) 4_454 3_554 ?
O3 Zn1 Li1 90.3(2) 8_665 3_554 ?
O1 Zn1 Li1 36.81(18) . 3_554 ?
O4 Zn1 Li1 140.9(2) 8_665 3_554 ?
C2 Zn1 Li1 116.9(2) 8_665 3_554 ?
C1 O1 Li1 126.1(4) . 3_554 ?
C1 O1 Zn1 129.0(3) . . ?
Li1 O1 Zn1 104.8(3) 3_554 . ?
C1 O2 Zn1 131.1(3) . 3 ?
C2 O3 Zn1 101.6(3) . 8_665 ?
C2 O4 Li1 151.7(5) . 8_666 ?
C2 O4 Zn1 81.9(3) . 8_665 ?
Li1 O4 Zn1 113.4(3) 8_666 8_665 ?
C3 O5 Li1 126.5(4) . . ?
C3 O6 Zn1 117.2(3) . 4_455 ?
O2 C1 O1 123.9(4) . . ?
O2 C1 C4 116.6(4) . . ?
O1 C1 C4 119.3(4) . . ?
O4 C2 O3 119.2(5) . . ?
O4 C2 C6 120.1(5) . . ?
O3 C2 C6 120.7(5) . . ?
O4 C2 Zn1 69.8(3) . 8_665 ?
O3 C2 Zn1 49.5(2) . 8_665 ?
C6 C2 Zn1 170.1(4) . 8_665 ?
O5 C3 O6 124.6(5) . . ?
O5 C3 C8 119.6(5) . . ?
O6 C3 C8 115.8(4) . . ?
C5 C4 C9 119.1(4) . . ?
C5 C4 C1 121.2(4) . . ?
C9 C4 C1 119.7(4) . . ?
C4 C5 C6 120.7(4) . . ?
C4 C5 H5 119.7 . . ?
C6 C5 H5 119.7 . . ?
C7 C6 C5 118.6(5) . . ?
C7 C6 C2 121.6(5) . . ?
C5 C6 C2 119.7(5) . . ?
C8 C7 C6 122.3(5) . . ?
C8 C7 H7 118.9 . . ?
C6 C7 H7 118.9 . . ?
C7 C8 C9 119.4(5) . . ?
C7 C8 C3 120.4(5) . . ?
C9 C8 C3 120.1(4) . . ?
C4 C9 C8 119.9(4) . . ?
C4 C9 H9 120.0 . . ?
C8 C9 H9 120.0 . . ?

loop_
_geom_bond_atom_site_label_1
_geom_bond_atom_site_label_2
_geom_bond_distance
_geom_bond_site_symmetry_2
_geom_bond_publ_flag
Li1 O4 1.863(11) 8_666 ?
Li1 O7 1.896(11) . ?
Li1 O5 1.909(9) . ?
Li1 O1 1.994(10) 4_455 ?
Li1 Zn1 3.217(9) 4_455 ?
Zn1 O6 1.929(3) 3_554 ?
Zn1 O2 1.946(3) 4_454 ?
Zn1 O3 1.999(3) 8_665 ?
Zn1 O1 2.066(3) . ?
Zn1 O4 2.442(4) 8_665 ?
Zn1 C2 2.576(5) 8_665 ?
Zn1 Li1 3.217(9) 3_554 ?
O1 C1 1.263(5) . ?
O1 Li1 1.994(10) 3_554 ?
O2 C1 1.258(5) . ?
O2 Zn1 1.946(3) 3 ?
O3 C2 1.273(6) . ?
O3 Zn1 1.999(3) 8_665 ?
O4 C2 1.234(6) . ?
O4 Li1 1.863(11) 8_666 ?
O4 Zn1 2.442(4) 8_665 ?
O5 C3 1.248(6) . ?
O6 C3 1.291(6) . ?
O6 Zn1 1.929(3) 4_455 ?
C1 C4 1.485(6) . ?
C2 C6 1.482(7) . ?
C2 Zn1 2.576(5) 8_665 ?
C3 C8 1.493(7) . ?
C4 C5 1.395(6) . ?
C4 C9 1.397(6) . ?
C5 C6 1.398(7) . ?
C5 H5 0.9300 . ?
C6 C7 1.373(7) . ?
C7 C8 1.367(7) . ?
C7 H7 0.9300 . ?
C8 C9 1.398(7) . ?
C9 H9 0.9300 . ?
